data_7244552
loop_
_publ_author_name
'Koutsoukos, Spyridon'
'Philippi, Frederik'
'Rauber, Daniel'
'Pugh, David'
'Kay, Christopher William Michael'
'Welton, Tom'

_publ_section_title
;
 Effect of the cation structure on the properties of homobaric imidazolium
 ionic liquids
;
_journal_name_full 'Physical Chemistry Chemical Physics'
_journal_paper_doi 10.1039/D1CP05169E
_journal_year 2022
_chemical_formula_moiety 'C6 H11 N2 O, Br'
_chemical_formula_sum 'C6 H11 Br N2 O'
_chemical_formula_weight 207.08
_space_group_crystal_system monoclinic
_space_group_IT_number 4
_space_group_name_Hall 'P 2yb'
_space_group_name_H-M_alt 'P 1 21 1'
_atom_sites_solution_hydrogens geom
_atom_sites_solution_primary iterative
_audit_creation_date 2021-06-23
_audit_creation_method
;
Olex2 1.3
(compiled 2020.02.04 svn.rd84adfe8 for OlexSys, GUI svn.r6032)
;
_audit_update_record
;
2021-11-03 deposited with the CCDC.	2022-02-28 downloaded from the CCDC.
;
_cell_angle_alpha 90
_cell_angle_beta 109.076(5)
_cell_angle_gamma 90
_cell_formula_units_Z 2
_cell_length_a 7.3302(3)
_cell_length_b 7.1879(3)
_cell_length_c 8.5495(4)
_cell_measurement_reflns_used 2388
_cell_measurement_temperature 173.2(7)
_cell_measurement_theta_max 27.8590
_cell_measurement_theta_min 2.4940
_cell_volume 425.73(3)
_computing_cell_refinement 'CrysAlisPro 1.171.38.46 (Rigaku OD, 2015)'
_computing_data_collection 'CrysAlisPro 1.171.38.46 (Rigaku OD, 2015)'
_computing_data_reduction 'CrysAlisPro 1.171.38.46 (Rigaku OD, 2015)'
_computing_molecular_graphics 'Olex2 1.3 (Dolomanov et al., 2009)'
_computing_publication_material 'Olex2 1.3 (Dolomanov et al., 2009)'
_computing_structure_refinement 'SHELXL 2018/3 (Sheldrick, 2015)'
_computing_structure_solution 'olex2.solve 1.3 (Bourhis et al., 2015)'
_diffrn_ambient_environment N~2~
_diffrn_ambient_temperature 173.2(7)
_diffrn_detector 'CCD plate'
_diffrn_detector_area_resol_mean 16.0382
_diffrn_detector_type Eos
_diffrn_measured_fraction_theta_full 0.999
_diffrn_measured_fraction_theta_max 0.903
_diffrn_measurement_details
;
List of Runs (angles in degrees, time in seconds):

  # Type    Start    End  Width  t~exp~   \w     \q     \k     \f   Frames
#--------------------------------------------------------------------------
  1  \w      0.00  82.00   1.00    1.00    --   14.43  57.00 -60.00   82
  2  \w      3.00  82.00   1.00    1.00    --   14.43  77.00 -30.00   79
  3  \w     42.00  82.00   1.00    1.00    --   14.43  77.00  90.00   40
  4  \w      3.00  72.00   1.00    1.00    --   14.43  57.00  90.00   69
  5  \w    -25.00  53.00   1.00    1.00    --   14.43 -99.00  60.00   78
  6  \w    -23.00  54.00   1.00    1.00    --   14.43-100.00 -63.87   77
  7  \w    -25.00  52.00   1.00    1.00    --   14.43 -99.00-180.00   77
  8  \w     -2.00  82.00   1.00    1.00    --   14.43  57.00-150.00   84
;
_diffrn_measurement_device 'four-circle diffractometer'
_diffrn_measurement_device_type 'Xcalibur, Eos'
_diffrn_measurement_method '\w scans'
_diffrn_orient_matrix_type 'CrysAlisPro convention (1999,Acta A55,543-557)'
_diffrn_orient_matrix_UB_11 -0.0808526000
_diffrn_orient_matrix_UB_12 0.0536601000
_diffrn_orient_matrix_UB_13 -0.0462650000
_diffrn_orient_matrix_UB_21 0.0196278000
_diffrn_orient_matrix_UB_22 -0.0217729000
_diffrn_orient_matrix_UB_23 -0.0737987000
_diffrn_orient_matrix_UB_31 -0.0596113000
_diffrn_orient_matrix_UB_32 -0.0799745000
_diffrn_orient_matrix_UB_33 -0.0109089000
_diffrn_radiation_monochromator graphite
_diffrn_radiation_probe x-ray
_diffrn_radiation_type 'Mo K\a'
_diffrn_radiation_wavelength 0.71073
_diffrn_reflns_av_R_equivalents 0.0290
_diffrn_reflns_av_unetI/netI 0.0323
_diffrn_reflns_Laue_measured_fraction_full 0.999
_diffrn_reflns_Laue_measured_fraction_max 0.903
_diffrn_reflns_limit_h_max 9
_diffrn_reflns_limit_h_min -9
_diffrn_reflns_limit_k_max 9
_diffrn_reflns_limit_k_min -8
_diffrn_reflns_limit_l_max 11
_diffrn_reflns_limit_l_min -11
_diffrn_reflns_number 5312
_diffrn_reflns_point_group_measured_fraction_full 0.997
_diffrn_reflns_point_group_measured_fraction_max 0.864
_diffrn_reflns_theta_full 25.242
_diffrn_reflns_theta_max 28.104
_diffrn_reflns_theta_min 2.521
_diffrn_source 'fine-focus sealed X-ray tube'
_diffrn_source_type 'Enhance (Mo) X-ray Source'
_exptl_absorpt_coefficient_mu 4.767
_exptl_absorpt_correction_T_max 0.642
_exptl_absorpt_correction_T_min 0.146
_exptl_absorpt_correction_type analytical
_exptl_absorpt_process_details
;
CrysAlisPro 1.171.38.46 (Rigaku Oxford Diffraction, 2015)
Analytical numeric absorption correction using a multifaceted crystal
			model based on expressions derived by R.C. Clark & J.S. Reid.
(Clark, R. C. & Reid, J. S. (1995). Acta Cryst. A51, 887-897)
Empirical absorption correction using spherical harmonics,
 implemented in SCALE3 ABSPACK scaling algorithm.
;
_exptl_crystal_colour Colourless
_exptl_crystal_density_diffrn 1.615
_exptl_crystal_description 'tabular needles'
_exptl_crystal_F_000 208
_exptl_crystal_size_max 0.712
_exptl_crystal_size_mid 0.256
_exptl_crystal_size_min 0.097
_refine_diff_density_max 0.273
_refine_diff_density_min -0.403
_refine_diff_density_rms 0.084
_refine_ls_abs_structure_details
;
 Flack x determined using 698 quotients [(I+)-(I-)]/[(I+)+(I-)]
 (Parsons, Flack and Wagner, Acta Cryst. B69 (2013) 249-259).
;
_refine_ls_abs_structure_Flack 0.057(10)
_refine_ls_extinction_method none
_refine_ls_goodness_of_fit_ref 1.092
_refine_ls_hydrogen_treatment constr
_refine_ls_matrix_type full
_refine_ls_number_parameters 94
_refine_ls_number_reflns 1808
_refine_ls_number_restraints 1
_refine_ls_restrained_S_all 1.092
_refine_ls_R_factor_all 0.0299
_refine_ls_R_factor_gt 0.0255
_refine_ls_shift/su_max 0.001
_refine_ls_shift/su_mean 0.000
_refine_ls_structure_factor_coef Fsqd
_refine_ls_weighting_details 'w=1/[\s^2^(Fo^2^)+(0.0304P)^2^] where P=(Fo^2^+2Fc^2^)/3'
_refine_ls_weighting_scheme calc
_refine_ls_wR_factor_gt 0.0562
_refine_ls_wR_factor_ref 0.0582
_reflns_Friedel_coverage 0.774
_reflns_Friedel_fraction_full 0.996
_reflns_Friedel_fraction_max 0.819
_reflns_number_gt 1666
_reflns_number_total 1808
_reflns_threshold_expression 'I > 2\s(I)'
_cod_data_source_file d1cp05169e5.cif
_cod_data_source_block '[HOC2C1im]Br'
_cod_database_code 7244552
_shelx_shelxl_version_number 2018/3
_chemical_oxdiff_formula 'C6 H11 Br N2 O'
_chemical_oxdiff_usercomment SK72Cl_butanol
_shelx_space_group_comment
;
The symmetry employed for this shelxl refinement is uniquely defined
by the following loop, which should always be used as a source of
symmetry information in preference to the above space-group names.
They are only intended as comments.
;
_reflns_odcompleteness_completeness 100.00
_reflns_odcompleteness_iscentric 1
_reflns_odcompleteness_theta 24.97
_olex2_refinement_description
;
1. Twinned data refinement
 Scales: 0.9986(4)
 0.0014(4)
2. Fixed Uiso
 At 1.2 times of:
  All C(H) groups, All C(H,H) groups
 At 1.5 times of:
  All C(H,H,H) groups, All O(H) groups
3.a Secondary CH2 refined with riding coordinates:
 C5(H5A,H5B), C6(H6A,H6B)
3.b Aromatic/amide H refined with riding coordinates:
 C2(H2), C3(H3), C4(H4)
3.c Idealised Me refined as rotating group:
 C1(H1A,H1B,H1C)
3.d Idealised tetrahedral OH refined as rotating group:
 O1(H1)
;
_olex2_submission_special_instructions 'No special instructions were received'
_oxdiff_exptl_absorpt_empirical_details
;
Empirical correction (ABSPACK) includes:
- Absorption correction using spherical harmonics
- Frame scaling
;
_oxdiff_exptl_absorpt_empirical_full_max 1.187
_oxdiff_exptl_absorpt_empirical_full_min 0.864

loop_
_space_group_symop_operation_xyz
'x, y, z'
'-x, y+1/2, -z'

loop_
_atom_site_label
_atom_site_type_symbol
_atom_site_fract_x
_atom_site_fract_y
_atom_site_fract_z
_atom_site_U_iso_or_equiv
_atom_site_adp_type
_atom_site_occupancy
_atom_site_site_symmetry_order
_atom_site_calc_flag
_atom_site_refinement_flags_posn
_atom_site_refinement_flags_adp
_atom_site_refinement_flags_occupancy
_atom_site_disorder_assembly
_atom_site_disorder_group
O1 O -0.0211(5) 0.2678(5) 0.8324(4) 0.0359(8) Uani 1 1 d . . . . .
H1 H 0.032563 0.189392 0.792979 0.054 Uiso 1 1 calc R U . . .
N1 N 0.3695(5) 0.4123(4) 0.5870(4) 0.0226(8) Uani 1 1 d . . . . .
C1 C 0.3352(7) 0.3683(8) 0.4129(6) 0.0391(12) Uani 1 1 d . . . . .
H1A H 0.312265 0.237227 0.395515 0.059 Uiso 1 1 calc R U . . .
H1B H 0.446174 0.402828 0.383395 0.059 Uiso 1 1 calc R U . . .
H1C H 0.224500 0.435950 0.345412 0.059 Uiso 1 1 calc R U . . .
N2 N 0.3142(4) 0.4741(14) 0.8128(3) 0.0268(7) Uani 1 1 d . . . . .
C2 C 0.2337(5) 0.4613(12) 0.6491(4) 0.0231(7) Uani 1 1 d . . . . .
H2 H 0.104698 0.483053 0.589195 0.028 Uiso 1 1 calc R U . . .
C3 C 0.5405(6) 0.3940(6) 0.7144(7) 0.0335(11) Uani 1 1 d . . . . .
H3 H 0.658981 0.360522 0.704992 0.040 Uiso 1 1 calc R U . . .
C4 C 0.5048(6) 0.4335(7) 0.8554(6) 0.0345(14) Uani 1 1 d . . . . .
H4 H 0.593836 0.432986 0.961707 0.041 Uiso 1 1 calc R U . . .
C5 C 0.2067(8) 0.5223(6) 0.9259(6) 0.0366(12) Uani 1 1 d . . . . .
H5A H 0.107181 0.612464 0.873197 0.044 Uiso 1 1 calc R U . . .
H5B H 0.293933 0.578387 1.025603 0.044 Uiso 1 1 calc R U . . .
C6 C 0.1143(8) 0.3491(7) 0.9716(6) 0.0334(11) Uani 1 1 d . . . . .
H6A H 0.214266 0.258988 1.023626 0.040 Uiso 1 1 calc R U . . .
H6B H 0.050995 0.382669 1.051037 0.040 Uiso 1 1 calc R U . . .
Br1 Br 0.78404(5) 0.46621(12) 1.30570(4) 0.02615(13) Uani 1 1 d . . . . .

loop_
_atom_site_aniso_label
_atom_site_aniso_U_11
_atom_site_aniso_U_22
_atom_site_aniso_U_33
_atom_site_aniso_U_23
_atom_site_aniso_U_13
_atom_site_aniso_U_12
O1 0.0257(17) 0.044(2) 0.0391(19) -0.0115(16) 0.0125(15) 0.0005(15)
N1 0.0200(17) 0.023(2) 0.0256(18) 0.0014(13) 0.0084(15) 0.0011(12)
C1 0.041(3) 0.051(3) 0.032(3) -0.006(2) 0.022(2) 0.002(2)
N2 0.0329(17) 0.0218(18) 0.0231(15) 0.004(3) 0.0057(14) -0.001(3)
C2 0.0203(17) 0.0235(18) 0.0236(17) 0.002(4) 0.0048(14) 0.000(3)
C3 0.013(2) 0.031(2) 0.051(3) 0.010(2) 0.002(2) 0.0000(17)
C4 0.030(2) 0.029(4) 0.031(2) 0.005(2) -0.0079(19) -0.008(2)
C5 0.060(3) 0.025(3) 0.028(2) -0.0042(17) 0.019(2) -0.003(2)
C6 0.043(3) 0.032(3) 0.026(2) -0.001(2) 0.012(2) -0.001(2)
Br1 0.0240(2) 0.0254(2) 0.0271(2) 0.0005(3) 0.00580(14) -0.0006(3)

loop_
_atom_type_symbol
_atom_type_description
_atom_type_scat_dispersion_real
_atom_type_scat_dispersion_imag
_atom_type_scat_source
C C 0.0033 0.0016 'International Tables Vol C Tables 4.2.6.8 and 6.1.1.4'
H H 0.0000 0.0000 'International Tables Vol C Tables 4.2.6.8 and 6.1.1.4'
Br Br -0.2901 2.4595 'International Tables Vol C Tables 4.2.6.8 and 6.1.1.4'
N N 0.0061 0.0033 'International Tables Vol C Tables 4.2.6.8 and 6.1.1.4'
O O 0.0106 0.0060 'International Tables Vol C Tables 4.2.6.8 and 6.1.1.4'

loop_
_exptl_crystal_face_index_h
_exptl_crystal_face_index_k
_exptl_crystal_face_index_l
_exptl_crystal_face_perp_dist
-1 0 1 0.0526
1 0 -1 0.0446
0 0 1 0.1060
0 0 -1 0.1390
0 1 0 0.3229
-3 -7 -6 0.2702
-1 0 0 0.1100
1 0 0 0.0930
6 0 7 0.1078
-6 0 -8 0.1410
2 -9 5 0.3435
-4 -9 1 0.3439
8 -6 -4 0.2534

loop_
_geom_angle_atom_site_label_1
_geom_angle_atom_site_label_2
_geom_angle_atom_site_label_3
_geom_angle
_geom_angle_site_symmetry_1
_geom_angle_site_symmetry_3
_geom_angle_publ_flag
C6 O1 H1 109.5 . . ?
C2 N1 C1 124.5(4) . . ?
C2 N1 C3 108.6(4) . . ?
C3 N1 C1 126.6(4) . . ?
N1 C1 H1A 109.5 . . ?
N1 C1 H1B 109.5 . . ?
N1 C1 H1C 109.5 . . ?
H1A C1 H1B 109.5 . . ?
H1A C1 H1C 109.5 . . ?
H1B C1 H1C 109.5 . . ?
C2 N2 C4 109.3(4) . . ?
C2 N2 C5 123.9(4) . . ?
C4 N2 C5 126.8(4) . . ?
N1 C2 N2 107.9(4) . . ?
N1 C2 H2 126.0 . . ?
N2 C2 H2 126.0 . . ?
N1 C3 H3 126.4 . . ?
C4 C3 N1 107.3(4) . . ?
C4 C3 H3 126.4 . . ?
N2 C4 H4 126.6 . . ?
C3 C4 N2 106.9(4) . . ?
C3 C4 H4 126.6 . . ?
N2 C5 H5A 109.5 . . ?
N2 C5 H5B 109.5 . . ?
N2 C5 C6 110.6(5) . . ?
H5A C5 H5B 108.1 . . ?
C6 C5 H5A 109.5 . . ?
C6 C5 H5B 109.5 . . ?
O1 C6 C5 111.9(4) . . ?
O1 C6 H6A 109.2 . . ?
O1 C6 H6B 109.2 . . ?
C5 C6 H6A 109.2 . . ?
C5 C6 H6B 109.2 . . ?
H6A C6 H6B 107.9 . . ?

loop_
_geom_bond_atom_site_label_1
_geom_bond_atom_site_label_2
_geom_bond_distance
_geom_bond_site_symmetry_2
_geom_bond_publ_flag
O1 H1 0.8200 . ?
O1 C6 1.404(6) . ?
N1 C1 1.461(6) . ?
N1 C2 1.320(5) . ?
N1 C3 1.372(6) . ?
C1 H1A 0.9600 . ?
C1 H1B 0.9600 . ?
C1 H1C 0.9600 . ?
N2 C2 1.333(5) . ?
N2 C4 1.356(6) . ?
N2 C5 1.474(6) . ?
C2 H2 0.9300 . ?
C3 H3 0.9300 . ?
C3 C4 1.344(7) . ?
C4 H4 0.9300 . ?
C5 H5A 0.9700 . ?
C5 H5B 0.9700 . ?
C5 C6 1.528(6) . ?
C6 H6A 0.9700 . ?
C6 H6B 0.9700 . ?

loop_
_geom_torsion_atom_site_label_1
_geom_torsion_atom_site_label_2
_geom_torsion_atom_site_label_3
_geom_torsion_atom_site_label_4
_geom_torsion
_geom_torsion_site_symmetry_1
_geom_torsion_site_symmetry_2
_geom_torsion_site_symmetry_3
_geom_torsion_site_symmetry_4
_geom_torsion_publ_flag
N1 C3 C4 N2 0.3(6) . . . . ?
C1 N1 C2 N2 174.5(6) . . . . ?
C1 N1 C3 C4 -174.6(5) . . . . ?
N2 C5 C6 O1 -62.3(5) . . . . ?
C2 N1 C3 C4 -0.1(6) . . . . ?
C2 N2 C4 C3 -0.4(9) . . . . ?
C2 N2 C5 C6 85.2(10) . . . . ?
C3 N1 C2 N2 -0.2(8) . . . . ?
C4 N2 C2 N1 0.4(10) . . . . ?
C4 N2 C5 C6 -93.7(9) . . . . ?
C5 N2 C2 N1 -178.7(7) . . . . ?
C5 N2 C4 C3 178.7(7) . . . . ?

loop_
_twin_individual_id
_twin_individual_mass_fraction_refined
1 0.9986(4)
2 0.0014(4)

loop_
_exptl_oxdiff_crystal_face_indexfrac_h
_exptl_oxdiff_crystal_face_indexfrac_k
_exptl_oxdiff_crystal_face_indexfrac_l
_exptl_oxdiff_crystal_face_x
_exptl_oxdiff_crystal_face_y
_exptl_oxdiff_crystal_face_z
-0.9991 -0.0013 0.9987 0.0345 -0.0933 0.0488
0.9991 0.0013 -0.9987 -0.0345 0.0933 -0.0488
0.0000 -0.0008 0.9989 -0.0463 -0.0737 -0.0108
-0.0000 0.0008 -0.9989 0.0463 0.0737 0.0108
-0.0003 0.9985 0.0011 0.0536 -0.0218 -0.0799
-2.7915 -7.1447 -6.4016 0.1385 0.5732 0.8076
-0.9991 -0.0005 -0.0002 0.0808 -0.0196 0.0596
0.9991 0.0005 0.0002 -0.0808 0.0196 -0.0596
5.6557 0.0112 7.3772 -0.7980 -0.4337 -0.4185
-5.5235 0.3031 -7.5152 0.8105 0.4396 0.3870
1.8725 -8.5015 5.1196 -0.8444 -0.1560 0.5124
-4.4287 -9.1479 1.4373 -0.1993 0.0062 0.9799
7.9618 -6.3788 -4.2234 -0.7906 0.6068 0.0816
